data_4029404
loop_
_publ_author_name
'Hong, Fong-Jiao'
'Low, Yun-Yee'
'Chong, Kam-Weng'
'Thomas, Noel F.'
'Kam, Toh-Seok'

_publ_section_title
;
 Biomimetic oxidative dimerization of anodically generated stilbene
 radical cations: effect of aromatic substitution on product distribution
 and reaction pathways.
;
_journal_issue 10
_journal_name_full 'The Journal of organic chemistry'
_journal_page_first 4528
_journal_page_last 4543
_journal_paper_doi 10.1021/jo500559r
_journal_volume 79
_journal_year 2014
_chemical_formula_moiety 'C32 H30 O4'
_chemical_formula_sum 'C32 H30 O4'
_chemical_formula_weight 478.56
_chemical_melting_point 140(2)
_chemical_name_systematic
; 
 ? 
;
_space_group_IT_number 33
_symmetry_cell_setting orthorhombic
_symmetry_space_group_name_Hall 'P 2c -2n'
_symmetry_space_group_name_H-M 'P n a 21'
_atom_sites_solution_hydrogens geom
_atom_sites_solution_primary direct
_atom_sites_solution_secondary difmap
_audit_creation_method SHELXL-97
_cell_angle_alpha 90.00
_cell_angle_beta 90.00
_cell_angle_gamma 90.00
_cell_formula_units_Z 4
_cell_length_a 14.6805(2)
_cell_length_b 15.8549(2)
_cell_length_c 10.8348(2)
_cell_measurement_reflns_used 4704
_cell_measurement_temperature 100(2)
_cell_measurement_theta_max 29.61
_cell_measurement_theta_min 2.28
_cell_volume 2521.88(7)
_computing_cell_refinement 'SAINT (Bruker, 2007)'
_computing_data_collection 'APEX2 (Bruker, 2007)'
_computing_data_reduction 'SAINT (Bruker, 2007)'
_computing_molecular_graphics 'X-SEED (Barbour, 2001)'
_computing_publication_material
;  
SHELXL-97 (Sheldrick, 2008), enCIFer (Allen et al., 2004),
;
_computing_structure_refinement
;  
SHELXL97 (Sheldrick, 2008), Olex2 (Dolomanov & Puschmann, 2009)
;
_computing_structure_solution 'SHELXS97 (Sheldrick, 2008)'
_diffrn_ambient_temperature 100(2)
_diffrn_measured_fraction_theta_full 1.000
_diffrn_measured_fraction_theta_max 0.972
_diffrn_measurement_device_type 'Bruker SMART APEX CCD'
_diffrn_measurement_method '\w scans'
_diffrn_radiation_monochromator graphite
_diffrn_radiation_source 'fine-focus sealed tube'
_diffrn_radiation_type MoK\a
_diffrn_radiation_wavelength 0.71073
_diffrn_reflns_av_R_equivalents 0.0439
_diffrn_reflns_av_sigmaI/netI 0.0320
_diffrn_reflns_limit_h_max 20
_diffrn_reflns_limit_h_min -20
_diffrn_reflns_limit_k_max 22
_diffrn_reflns_limit_k_min -21
_diffrn_reflns_limit_l_max 15
_diffrn_reflns_limit_l_min -15
_diffrn_reflns_number 22147
_diffrn_reflns_theta_full 25.00
_diffrn_reflns_theta_max 30.50
_diffrn_reflns_theta_min 1.89
_diffrn_standards_number 0
_exptl_absorpt_coefficient_mu 0.082
_exptl_absorpt_correction_T_max 0.7461
_exptl_absorpt_correction_T_min 0.6744
_exptl_absorpt_correction_type multi-scan
_exptl_absorpt_process_details 'SADABS (Bruker, 2006)'
_exptl_crystal_colour colorless
_exptl_crystal_density_diffrn 1.260
_exptl_crystal_density_method 'not measured'
_exptl_crystal_description block
_exptl_crystal_F_000 1016
_exptl_crystal_size_max 0.41
_exptl_crystal_size_mid 0.35
_exptl_crystal_size_min 0.21
_refine_diff_density_max 0.278
_refine_diff_density_min -0.199
_refine_diff_density_rms 0.047
_refine_ls_extinction_method none
_refine_ls_goodness_of_fit_ref 1.115
_refine_ls_hydrogen_treatment constr
_refine_ls_matrix_type full
_refine_ls_number_parameters 329
_refine_ls_number_reflns 3922
_refine_ls_number_restraints 1
_refine_ls_restrained_S_all 1.115
_refine_ls_R_factor_all 0.0559
_refine_ls_R_factor_gt 0.0440
_refine_ls_shift/su_max <0.001
_refine_ls_shift/su_mean <0.001
_refine_ls_structure_factor_coef Fsqd
_refine_ls_weighting_details 'calc w=1/[\s^2^(Fo^2^)+(0.0530P)^2^+0.2613P] where P=(Fo^2^+2Fc^2^)/3'
_refine_ls_weighting_scheme calc
_refine_ls_wR_factor_gt 0.0992
_refine_ls_wR_factor_ref 0.1045
_reflns_number_gt 3317
_reflns_number_total 3922
_reflns_threshold_expression I>2\s(I)
_cod_data_source_file jo500559r_si_004.cif
_cod_data_source_block hfj_940
_cod_depositor_comments
;
The following automatic conversions were performed:

'_chemical_melting_point' value '138-142' was changed to '140(2)' -
the average value was taken and precision was
estimated.

'_symmetry_cell_setting' value 'Orthorhombic' changed to
'orthorhombic' according to
/usr/data/users/saulius/crontab/automatic-downloads/rss-feeds/ACS/lib/dictionaries/cif_core.dic
dictionary named 'cif_core.dic' version 2.4.2 from 2011-04-26.

Automatic conversion script
Id: cif_fix_values 2281 2013-09-26 08:29:07Z andrius 

 Adding full bibliography for 4029384--4029417.cif.
;
_cod_original_sg_symbol_H-M 'P na 21'
_cod_database_code 4029404

loop_
_symmetry_equiv_pos_as_xyz
'x, y, z'
'-x, -y, z+1/2'
'x+1/2, -y+1/2, z'
'-x+1/2, y+1/2, z+1/2'

loop_
_atom_site_label
_atom_site_type_symbol
_atom_site_fract_x
_atom_site_fract_y
_atom_site_fract_z
_atom_site_U_iso_or_equiv
_atom_site_adp_type
_atom_site_occupancy
_atom_site_symmetry_multiplicity
_atom_site_calc_flag
_atom_site_refinement_flags
C8 C 0.99828(13) 0.09204(12) 0.98104(19) 0.0174(4) Uani 1 1 d .
C9 C 1.09786(13) 0.08189(12) 0.96447(19) 0.0181(4) Uani 1 1 d .
C1 C 0.86515(13) 0.15008(12) 1.09079(19) 0.0177(4) Uani 1 1 d .
C3 C 0.73960(13) 0.19561(13) 1.22027(19) 0.0200(4) Uani 1 1 d .
H3 H 0.7180 0.2231 1.2925 0.024 Uiso 1 1 calc R
C7 C 0.96253(13) 0.14417(12) 1.06637(18) 0.0187(4) Uani 1 1 d .
H7 H 1.0027 0.1788 1.1129 0.022 Uiso 1 1 calc R
C4 C 0.67792(13) 0.16005(13) 1.13666(19) 0.0189(4) Uani 1 1 d .
C2 C 0.83218(14) 0.19062(13) 1.19723(19) 0.0188(4) Uani 1 1 d .
H2 H 0.8740 0.2149 1.2540 0.023 Uiso 1 1 calc R
C6 C 0.80320(13) 0.11464(12) 1.00800(18) 0.0173(4) Uani 1 1 d .
C14 C 1.13421(14) 0.01973(12) 0.88814(19) 0.0192(4) Uani 1 1 d .
H14 H 1.0938 -0.0168 0.8454 0.023 Uiso 1 1 calc R
C13 C 1.22742(14) 0.00925(12) 0.87221(19) 0.0201(4) Uani 1 1 d .
H13 H 1.2499 -0.0328 0.8176 0.024 Uiso 1 1 calc R
C12 C 1.28740(14) 0.06044(13) 0.9364(2) 0.0230(4) Uani 1 1 d .
C10 C 1.16040(14) 0.13294(14) 1.0283(2) 0.0254(4) Uani 1 1 d .
H10 H 1.1382 0.1758 1.0817 0.030 Uiso 1 1 calc R
C11 C 1.25312(15) 0.12233(14) 1.0154(2) 0.0273(5) Uani 1 1 d .
H11 H 1.2938 0.1573 1.0604 0.033 Uiso 1 1 calc R
C15 C 0.52183(14) 0.13522(15) 1.0840(2) 0.0283(5) Uani 1 1 d .
H15A H 0.5283 0.1617 1.0027 0.042 Uiso 1 1 calc R
H15B H 0.4605 0.1459 1.1160 0.042 Uiso 1 1 calc R
H15C H 0.5315 0.0743 1.0764 0.042 Uiso 1 1 calc R
C5 C 0.70978(13) 0.11950(12) 1.03097(19) 0.0196(4) Uani 1 1 d .
H5 H 0.6679 0.0951 0.9745 0.024 Uiso 1 1 calc R
C16 C 1.41693(15) -0.01190(16) 0.8566(3) 0.0340(6) Uani 1 1 d .
H16A H 1.3956 -0.0659 0.8897 0.051 Uiso 1 1 calc R
H16B H 1.4836 -0.0100 0.8600 0.051 Uiso 1 1 calc R
H16C H 1.3968 -0.0060 0.7708 0.051 Uiso 1 1 calc R
C8' C 0.93513(13) 0.03689(12) 0.90554(18) 0.0178(4) Uani 1 1 d .
H8' H 0.9625 0.0325 0.8212 0.021 Uiso 1 1 calc R
C1' C 0.83887(13) 0.14043(13) 0.7830(2) 0.0196(4) Uani 1 1 d .
C10' C 0.93892(14) -0.12163(14) 0.8777(2) 0.0239(4) Uani 1 1 d .
H10' H 0.9464 -0.1119 0.7918 0.029 Uiso 1 1 calc R
C14' C 0.91719(15) -0.06951(14) 1.0813(2) 0.0246(4) Uani 1 1 d .
H14' H 0.9106 -0.0236 1.1369 0.029 Uiso 1 1 calc R
C4' C 0.83753(13) 0.25191(14) 0.5818(2) 0.0232(4) Uani 1 1 d .
C7' C 0.83890(13) 0.07662(12) 0.88914(19) 0.0184(4) Uani 1 1 d .
H7' H 0.7964 0.0300 0.8655 0.022 Uiso 1 1 calc R
C6' C 0.83232(16) 0.11058(14) 0.6617(2) 0.0245(4) Uani 1 1 d .
H6' H 0.8284 0.0516 0.6473 0.029 Uiso 1 1 calc R
C3' C 0.84544(16) 0.28273(14) 0.7008(2) 0.0264(5) Uani 1 1 d .
H3' H 0.8504 0.3417 0.7147 0.032 Uiso 1 1 calc R
C5' C 0.83139(16) 0.16549(15) 0.5624(2) 0.0267(5) Uani 1 1 d .
H5' H 0.8266 0.1440 0.4808 0.032 Uiso 1 1 calc R
C12' C 0.92390(14) -0.21902(13) 1.0469(2) 0.0245(5) Uani 1 1 d .
C11' C 0.93664(15) -0.20366(13) 0.9213(2) 0.0257(5) Uani 1 1 d .
H11' H 0.9437 -0.2495 0.8657 0.031 Uiso 1 1 calc R
C2' C 0.84611(16) 0.22678(14) 0.8003(2) 0.0254(4) Uani 1 1 d .
H2' H 0.8516 0.2484 0.8817 0.030 Uiso 1 1 calc R
C9' C 0.93044(13) -0.05296(12) 0.9573(2) 0.0193(4) Uani 1 1 d .
C13' C 0.91324(16) -0.15186(14) 1.1273(2) 0.0280(5) Uani 1 1 d .
H13' H 0.9033 -0.1616 1.2127 0.034 Uiso 1 1 calc R
C15' C 0.8389(2) 0.38921(16) 0.4930(3) 0.0401(6) Uani 1 1 d .
H15D H 0.7889 0.4071 0.5469 0.060 Uiso 1 1 calc R
H15E H 0.8331 0.4172 0.4127 0.060 Uiso 1 1 calc R
H15F H 0.8972 0.4047 0.5308 0.060 Uiso 1 1 calc R
C16' C 0.90651(19) -0.31985(17) 1.2076(3) 0.0403(6) Uani 1 1 d .
H16D H 0.9541 -0.2940 1.2586 0.060 Uiso 1 1 calc R
H16E H 0.9065 -0.3810 1.2206 0.060 Uiso 1 1 calc R
H16F H 0.8471 -0.2967 1.2310 0.060 Uiso 1 1 calc R
O12 O 1.38017(10) 0.05553(10) 0.92866(17) 0.0312(4) Uani 1 1 d .
O4 O 0.58775(10) 0.16986(10) 1.16678(14) 0.0235(3) Uani 1 1 d .
O4' O 0.83522(12) 0.30028(10) 0.47651(16) 0.0321(4) Uani 1 1 d .
O12' O 0.92380(12) -0.30210(10) 1.08080(19) 0.0337(4) Uani 1 1 d .

loop_
_atom_site_aniso_label
_atom_site_aniso_U_11
_atom_site_aniso_U_22
_atom_site_aniso_U_33
_atom_site_aniso_U_23
_atom_site_aniso_U_13
_atom_site_aniso_U_12
C8 0.0185(9) 0.0160(8) 0.0175(9) 0.0023(7) -0.0012(7) -0.0004(7)
C9 0.0205(9) 0.0170(9) 0.0168(9) 0.0020(7) 0.0005(7) -0.0005(7)
C1 0.0202(9) 0.0177(9) 0.0152(9) 0.0021(8) -0.0017(7) 0.0011(7)
C3 0.0242(10) 0.0197(9) 0.0161(9) 0.0004(8) 0.0011(7) 0.0022(7)
C7 0.0207(9) 0.0185(9) 0.0170(9) -0.0004(7) -0.0034(7) -0.0012(7)
C4 0.0206(9) 0.0188(9) 0.0174(9) 0.0035(8) 0.0000(7) 0.0030(7)
C2 0.0232(9) 0.0178(9) 0.0153(9) 0.0006(7) -0.0018(7) 0.0006(7)
C6 0.0209(9) 0.0166(9) 0.0143(9) 0.0008(7) -0.0008(7) 0.0020(7)
C14 0.0247(10) 0.0170(9) 0.0160(9) 0.0002(8) -0.0011(7) -0.0018(7)
C13 0.0254(10) 0.0183(9) 0.0166(9) -0.0019(8) 0.0007(8) 0.0007(7)
C12 0.0207(9) 0.0214(9) 0.0270(11) -0.0016(9) 0.0003(8) -0.0002(7)
C10 0.0254(10) 0.0210(10) 0.0297(12) -0.0085(9) 0.0019(9) -0.0013(8)
C11 0.0239(10) 0.0250(10) 0.0332(12) -0.0098(10) -0.0012(9) -0.0056(8)
C15 0.0215(10) 0.0321(11) 0.0311(12) -0.0050(10) -0.0021(9) 0.0012(8)
C5 0.0216(9) 0.0203(9) 0.0170(9) -0.0004(8) -0.0024(7) 0.0008(7)
C16 0.0227(11) 0.0368(13) 0.0426(15) -0.0144(12) 0.0009(9) 0.0051(9)
C8' 0.0203(9) 0.0187(9) 0.0144(9) -0.0017(7) -0.0010(7) 0.0008(7)
C1' 0.0178(9) 0.0224(10) 0.0186(9) 0.0004(8) -0.0021(7) 0.0007(7)
C10' 0.0268(10) 0.0254(10) 0.0193(10) -0.0045(8) 0.0002(8) -0.0016(8)
C14' 0.0336(11) 0.0205(10) 0.0196(10) -0.0029(9) 0.0013(8) 0.0010(8)
C4' 0.0249(10) 0.0232(10) 0.0215(10) 0.0038(9) -0.0007(8) 0.0021(8)
C7' 0.0200(9) 0.0199(9) 0.0153(9) -0.0020(8) -0.0022(7) -0.0004(7)
C6' 0.0352(12) 0.0179(9) 0.0205(10) -0.0024(8) -0.0038(9) 0.0035(8)
C3' 0.0371(12) 0.0179(10) 0.0243(11) -0.0003(9) -0.0011(9) -0.0014(8)
C5' 0.0382(12) 0.0260(11) 0.0158(10) -0.0018(8) -0.0019(8) 0.0025(9)
C12' 0.0225(10) 0.0180(9) 0.0331(13) 0.0030(9) -0.0020(8) -0.0020(7)
C11' 0.0291(11) 0.0191(10) 0.0289(12) -0.0080(9) -0.0016(9) -0.0018(8)
C2' 0.0343(12) 0.0235(10) 0.0184(10) -0.0021(9) -0.0019(8) -0.0014(9)
C9' 0.0175(9) 0.0181(9) 0.0221(10) -0.0016(8) 0.0005(7) -0.0003(7)
C13' 0.0352(12) 0.0260(11) 0.0228(11) 0.0006(9) 0.0012(9) 0.0001(9)
C15' 0.0590(17) 0.0254(12) 0.0359(15) 0.0119(11) 0.0013(12) 0.0025(11)
C16' 0.0416(15) 0.0305(13) 0.0486(17) 0.0175(13) 0.0051(12) -0.0021(10)
O12 0.0189(7) 0.0342(8) 0.0405(10) -0.0147(8) 0.0017(7) -0.0010(6)
O4 0.0192(7) 0.0277(8) 0.0238(8) -0.0035(6) -0.0005(6) 0.0012(6)
O4' 0.0473(10) 0.0264(8) 0.0226(8) 0.0066(7) -0.0015(7) 0.0025(7)
O12' 0.0385(9) 0.0206(8) 0.0420(10) 0.0043(8) 0.0013(8) -0.0023(6)

loop_
_atom_type_symbol
_atom_type_description
_atom_type_scat_dispersion_real
_atom_type_scat_dispersion_imag
_atom_type_scat_source
C C 0.0033 0.0000 'International Tables Vol C Tables 4.2.6.8 and 6.1.1.4'
H H 0.0000 0.0000 'International Tables Vol C Tables 4.2.6.8 and 6.1.1.4'
O O 0.0106 0.0000 'International Tables Vol C Tables 4.2.6.8 and 6.1.1.4'

loop_
_geom_angle_atom_site_label_1
_geom_angle_atom_site_label_2
_geom_angle_atom_site_label_3
_geom_angle
C7 C8 C9 122.31(18)
C7 C8 C8' 119.12(17)
C9 C8 C8' 118.42(17)
C14 C9 C10 116.71(18)
C14 C9 C8 121.79(17)
C10 C9 C8 121.47(18)
C6 C1 C2 119.13(18)
C6 C1 C7 119.80(18)
C2 C1 C7 121.07(18)
C2 C3 C4 119.71(19)
C2 C3 H3 120.1
C4 C3 H3 120.1
C8 C7 C1 123.13(18)
C8 C7 H7 118.4
C1 C7 H7 118.4
O4 C4 C5 124.85(18)
O4 C4 C3 115.12(18)
C5 C4 C3 120.02(18)
C3 C2 C1 120.80(19)
C3 C2 H2 119.6
C1 C2 H2 119.6
C5 C6 C1 120.23(18)
C5 C6 C7' 120.88(17)
C1 C6 C7' 118.75(17)
C13 C14 C9 122.39(18)
C13 C14 H14 118.8
C9 C14 H14 118.8
C12 C13 C14 119.59(19)
C12 C13 H13 120.2
C14 C13 H13 120.2
O12 C12 C13 124.70(19)
O12 C12 C11 115.91(18)
C13 C12 C11 119.38(19)
C11 C10 C9 121.6(2)
C11 C10 H10 119.2
C9 C10 H10 119.2
C10 C11 C12 120.3(2)
C10 C11 H11 119.9
C12 C11 H11 119.9
O4 C15 H15A 109.5
O4 C15 H15B 109.5
H15A C15 H15B 109.5
O4 C15 H15C 109.5
H15A C15 H15C 109.5
H15B C15 H15C 109.5
C4 C5 C6 120.11(18)
C4 C5 H5 119.9
C6 C5 H5 119.9
O12 C16 H16A 109.5
O12 C16 H16B 109.5
H16A C16 H16B 109.5
O12 C16 H16C 109.5
H16A C16 H16C 109.5
H16B C16 H16C 109.5
C8 C8' C9' 111.50(16)
C8 C8' C7' 112.55(15)
C9' C8' C7' 112.15(16)
C8 C8' H8' 106.7
C9' C8' H8' 106.7
C7' C8' H8' 106.7
C2' C1' C6' 117.8(2)
C2' C1' C7' 123.43(19)
C6' C1' C7' 118.78(18)
C11' C10' C9' 121.3(2)
C11' C10' H10' 119.3
C9' C10' H10' 119.3
C9' C14' C13' 122.0(2)
C9' C14' H14' 119.0
C13' C14' H14' 119.0
O4' C4' C3' 125.32(19)
O4' C4' C5' 115.0(2)
C3' C4' C5' 119.7(2)
C6 C7' C1' 112.04(16)
C6 C7' C8' 112.19(16)
C1' C7' C8' 110.68(16)
C6 C7' H7' 107.2
C1' C7' H7' 107.2
C8' C7' H7' 107.2
C5' C6' C1' 121.2(2)
C5' C6' H6' 119.4
C1' C6' H6' 119.4
C4' C3' C2' 119.7(2)
C4' C3' H3' 120.1
C2' C3' H3' 120.1
C6' C5' C4' 120.2(2)
C6' C5' H5' 119.9
C4' C5' H5' 119.9
O12' C12' C13' 124.9(2)
O12' C12' C11' 115.5(2)
C13' C12' C11' 119.6(2)
C10' C11' C12' 120.0(2)
C10' C11' H11' 120.0
C12' C11' H11' 120.0
C1' C2' C3' 121.5(2)
C1' C2' H2' 119.2
C3' C2' H2' 119.2
C14' C9' C10' 117.75(19)
C14' C9' C8' 122.59(18)
C10' C9' C8' 119.65(19)
C12' C13' C14' 119.3(2)
C12' C13' H13' 120.3
C14' C13' H13' 120.3
O4' C15' H15D 109.5
O4' C15' H15E 109.5
H15D C15' H15E 109.5
O4' C15' H15F 109.5
H15D C15' H15F 109.5
H15E C15' H15F 109.5
O12' C16' H16D 109.5
O12' C16' H16E 109.5
H16D C16' H16E 109.5
O12' C16' H16F 109.5
H16D C16' H16F 109.5
H16E C16' H16F 109.5
C12 O12 C16 116.90(17)
C4 O4 C15 117.41(17)
C4' O4' C15' 116.58(19)
C12' O12' C16' 116.7(2)

loop_
_geom_bond_atom_site_label_1
_geom_bond_atom_site_label_2
_geom_bond_distance
C8 C7 1.347(3)
C8 C9 1.482(3)
C8 C8' 1.514(3)
C9 C14 1.393(3)
C9 C10 1.406(3)
C1 C6 1.396(3)
C1 C2 1.406(3)
C1 C7 1.457(3)
C3 C2 1.384(3)
C3 C4 1.400(3)
C3 H3 0.9500
C7 H7 0.9500
C4 O4 1.372(2)
C4 C5 1.394(3)
C2 H2 0.9500
C6 C5 1.396(3)
C6 C7' 1.515(3)
C14 C13 1.389(3)
C14 H14 0.9500
C13 C12 1.385(3)
C13 H13 0.9500
C12 O12 1.367(2)
C12 C11 1.396(3)
C10 C11 1.379(3)
C10 H10 0.9500
C11 H11 0.9500
C15 O4 1.429(3)
C15 H15A 0.9800
C15 H15B 0.9800
C15 H15C 0.9800
C5 H5 0.9500
C16 O12 1.429(3)
C16 H16A 0.9800
C16 H16B 0.9800
C16 H16C 0.9800
C8' C9' 1.533(3)
C8' C7' 1.557(3)
C8' H8' 1.0000
C1' C2' 1.386(3)
C1' C6' 1.400(3)
C1' C7' 1.532(3)
C10' C11' 1.384(3)
C10' C9' 1.395(3)
C10' H10' 0.9500
C14' C9' 1.382(3)
C14' C13' 1.399(3)
C14' H14' 0.9500
C4' O4' 1.375(3)
C4' C3' 1.383(3)
C4' C5' 1.389(3)
C7' H7' 1.0000
C6' C5' 1.384(3)
C6' H6' 0.9500
C3' C2' 1.396(3)
C3' H3' 0.9500
C5' H5' 0.9500
C12' O12' 1.367(3)
C12' C13' 1.384(3)
C12' C11' 1.395(3)
C11' H11' 0.9500
C2' H2' 0.9500
C13' H13' 0.9500
C15' O4' 1.422(3)
C15' H15D 0.9800
C15' H15E 0.9800
C15' H15F 0.9800
C16' O12' 1.426(4)
C16' H16D 0.9800
C16' H16E 0.9800
C16' H16F 0.9800

loop_
_geom_torsion_atom_site_label_1
_geom_torsion_atom_site_label_2
_geom_torsion_atom_site_label_3
_geom_torsion_atom_site_label_4
_geom_torsion
C7 C8 C9 C14 171.08(19)
C8' C8 C9 C14 -4.3(3)
C7 C8 C9 C10 -6.8(3)
C8' C8 C9 C10 177.78(19)
C9 C8 C7 C1 -174.97(18)
C8' C8 C7 C1 0.4(3)
C6 C1 C7 C8 -13.7(3)
C2 C1 C7 C8 165.91(19)
C2 C3 C4 O4 -178.77(18)
C2 C3 C4 C5 0.3(3)
C4 C3 C2 C1 -0.1(3)
C6 C1 C2 C3 0.0(3)
C7 C1 C2 C3 -179.64(19)
C2 C1 C6 C5 0.0(3)
C7 C1 C6 C5 179.59(18)
C2 C1 C6 C7' 175.68(17)
C7 C1 C6 C7' -4.7(3)
C10 C9 C14 C13 -1.7(3)
C8 C9 C14 C13 -179.69(18)
C9 C14 C13 C12 1.8(3)
C14 C13 C12 O12 179.6(2)
C14 C13 C12 C11 -0.6(3)
C14 C9 C10 C11 0.4(3)
C8 C9 C10 C11 178.4(2)
C9 C10 C11 C12 0.8(4)
O12 C12 C11 C10 179.2(2)
C13 C12 C11 C10 -0.7(3)
O4 C4 C5 C6 178.63(19)
C3 C4 C5 C6 -0.3(3)
C1 C6 C5 C4 0.2(3)
C7' C6 C5 C4 -175.42(17)
C7 C8 C8' C9' -98.7(2)
C9 C8 C8' C9' 76.8(2)
C7 C8 C8' C7' 28.3(2)
C9 C8 C8' C7' -156.14(17)
C5 C6 C7' C1' 83.1(2)
C1 C6 C7' C1' -92.6(2)
C5 C6 C7' C8' -151.68(18)
C1 C6 C7' C8' 32.6(2)
C2' C1' C7' C6 27.2(3)
C6' C1' C7' C6 -153.60(19)
C2' C1' C7' C8' -98.9(2)
C6' C1' C7' C8' 80.4(2)
C8 C8' C7' C6 -43.3(2)
C9' C8' C7' C6 83.3(2)
C8 C8' C7' C1' 82.6(2)
C9' C8' C7' C1' -150.70(17)
C2' C1' C6' C5' -1.2(3)
C7' C1' C6' C5' 179.6(2)
O4' C4' C3' C2' 179.4(2)
C5' C4' C3' C2' -0.8(3)
C1' C6' C5' C4' 0.4(3)
O4' C4' C5' C6' -179.5(2)
C3' C4' C5' C6' 0.6(3)
C9' C10' C11' C12' 1.3(3)
O12' C12' C11' C10' -179.25(19)
C13' C12' C11' C10' 0.3(3)
C6' C1' C2' C3' 1.0(3)
C7' C1' C2' C3' -179.7(2)
C4' C3' C2' C1' -0.1(3)
C13' C14' C9' C10' 0.7(3)
C13' C14' C9' C8' -179.87(19)
C11' C10' C9' C14' -1.7(3)
C11' C10' C9' C8' 178.85(18)
C8 C8' C9' C14' 47.8(3)
C7' C8' C9' C14' -79.4(2)
C8 C8' C9' C10' -132.76(19)
C7' C8' C9' C10' 100.0(2)
O12' C12' C13' C14' 178.2(2)
C11' C12' C13' C14' -1.2(3)
C9' C14' C13' C12' 0.8(3)
C13 C12 O12 C16 -5.3(3)
C11 C12 O12 C16 174.8(2)
C5 C4 O4 C15 0.6(3)
C3 C4 O4 C15 179.57(18)
C3' C4' O4' C15' -1.8(3)
C5' C4' O4' C15' 178.4(2)
C13' C12' O12' C16' 3.5(3)
C11' C12' O12' C16' -177.0(2)
